data_4102560
loop_
_publ_author_name
'Dipannita Kalyani'
'Andrew D. Satterfield'
'Melanie S. Sanford'

_publ_section_title
;
 Palladium-Catalyzed Oxidative Arylhalogenation of Alkenes: Synthetic
 Scope and Mechanistic Insights
;
_journal_name_full 'Journal of the American Chemical Society'
_journal_page_first 8419
_journal_page_last 8427
_journal_paper_doi 10.1021/ja101851v
_journal_volume 132
_journal_year 2010
_chemical_formula_moiety 'C28 H29 Cl O4'
_chemical_formula_sum 'C28 H29 Cl O4'
_chemical_formula_weight 464.96
_chemical_name_systematic
;
 ?
;
_space_group_IT_number 14
_symmetry_cell_setting monoclinic
_symmetry_space_group_name_Hall '-P 2ybc'
_symmetry_space_group_name_H-M 'P 1 21/c 1'
_atom_sites_solution_hydrogens geom
_atom_sites_solution_primary direct
_atom_sites_solution_secondary difmap
_audit_creation_method SHELXL-97
_cell_angle_alpha 90.00
_cell_angle_beta 109.522(6)
_cell_angle_gamma 90.00
_cell_formula_units_Z 4
_cell_length_a 11.8930(14)
_cell_length_b 25.281(4)
_cell_length_c 8.5184(8)
_cell_measurement_reflns_used 9843
_cell_measurement_temperature 85(2)
_cell_measurement_theta_max 29.62
_cell_measurement_theta_min 2.43
_cell_volume 2414.0(5)
_computing_cell_refinement 'Bruker SAINT'
_computing_data_collection 'Bruker SMART-APEX'
_computing_data_reduction 'Bruker SAINT'
_computing_molecular_graphics 'Bruker SHELXTL'
_computing_publication_material 'Bruker SHELXTL'
_computing_structure_refinement 'SHELXL-97 (Sheldrick, 2008)'
_computing_structure_solution 'SHELXS-97 (Sheldrick, 2008)'
_diffrn_ambient_temperature 85(2)
_diffrn_measured_fraction_theta_full 0.999
_diffrn_measured_fraction_theta_max 0.999
_diffrn_measurement_device_type 'CCD area detector'
_diffrn_measurement_method 'phi and omega scans'
_diffrn_radiation_monochromator graphite
_diffrn_radiation_source 'fine-focus sealed tube'
_diffrn_radiation_type MoK\a
_diffrn_radiation_wavelength 0.71073
_diffrn_reflns_av_R_equivalents 0.0486
_diffrn_reflns_av_sigmaI/netI 0.0194
_diffrn_reflns_limit_h_max 16
_diffrn_reflns_limit_h_min -16
_diffrn_reflns_limit_k_max 35
_diffrn_reflns_limit_k_min -35
_diffrn_reflns_limit_l_max 11
_diffrn_reflns_limit_l_min -11
_diffrn_reflns_number 93080
_diffrn_reflns_theta_full 29.60
_diffrn_reflns_theta_max 29.60
_diffrn_reflns_theta_min 1.61
_exptl_absorpt_coefficient_mu 0.190
_exptl_absorpt_correction_T_max 0.9629
_exptl_absorpt_correction_T_min 0.9312
_exptl_absorpt_correction_type multi-scan
_exptl_absorpt_process_details
;
  Blessing, R. Acta Cryst. (1995) A51 33-38.
  Sheldrick, G.  SADABS (Version 2008/1) Bruker AXS area
  detector absorption and other corrections, University of
  Gottingen, Germany 2008.
;
_exptl_crystal_colour colorless
_exptl_crystal_density_diffrn 1.279
_exptl_crystal_density_method 'not measured'
_exptl_crystal_description plate
_exptl_crystal_F_000 984
_exptl_crystal_size_max 0.38
_exptl_crystal_size_mid 0.20
_exptl_crystal_size_min 0.20
_refine_diff_density_max 0.368
_refine_diff_density_min -0.202
_refine_diff_density_rms 0.058
_refine_ls_extinction_method none
_refine_ls_goodness_of_fit_ref 1.083
_refine_ls_hydrogen_treatment constr
_refine_ls_matrix_type full
_refine_ls_number_parameters 298
_refine_ls_number_reflns 6767
_refine_ls_number_restraints 0
_refine_ls_restrained_S_all 1.083
_refine_ls_R_factor_all 0.0392
_refine_ls_R_factor_gt 0.0359
_refine_ls_shift/su_max 0.002
_refine_ls_shift/su_mean 0.000
_refine_ls_structure_factor_coef Fsqd
_refine_ls_weighting_details 'calc w=1/[\s^2^(Fo^2^)+(0.0488P)^2^+0.8475P] where P=(Fo^2^+2Fc^2^)/3'
_refine_ls_weighting_scheme calc
_refine_ls_wR_factor_gt 0.0932
_refine_ls_wR_factor_ref 0.0956
_reflns_number_gt 6209
_reflns_number_total 6767
_reflns_threshold_expression >2sigma(I)
_cod_data_source_file ja101851v_si_003.cif
_cod_data_source_block dk1427
_cod_original_cell_volume 2413.9(5)
_cod_database_code 4102560

loop_
_symmetry_equiv_pos_as_xyz
'x, y, z'
'-x, y+1/2, -z+1/2'
'-x, -y, -z'
'x, -y-1/2, z-1/2'

loop_
_atom_site_label
_atom_site_type_symbol
_atom_site_fract_x
_atom_site_fract_y
_atom_site_fract_z
_atom_site_U_iso_or_equiv
_atom_site_adp_type
_atom_site_occupancy
_atom_site_symmetry_multiplicity
_atom_site_calc_flag
_atom_site_refinement_flags
Cl1 Cl 0.055398(19) 0.983269(9) 0.70113(3) 0.01445(6) Uani 1 1 d .
O1 O -0.39887(7) 0.87533(3) 1.11362(11) 0.02304(17) Uani 1 1 d .
O2 O -0.22912(6) 0.83498(3) 1.11709(9) 0.01724(14) Uani 1 1 d .
O3 O 0.50649(6) 1.00707(3) 0.74334(9) 0.01602(14) Uani 1 1 d .
O4 O 0.65112(7) 0.95294(3) 0.72249(10) 0.02185(16) Uani 1 1 d .
C1 C -0.48621(10) 0.77660(4) 1.18591(14) 0.0226(2) Uani 1 1 d .
H1A H -0.5345 0.8069 1.1815 0.027 Uiso 1 1 calc R
C2 C -0.52426(11) 0.72707(5) 1.21778(16) 0.0291(3) Uani 1 1 d .
H2A H -0.5980 0.7236 1.2372 0.035 Uiso 1 1 calc R
C3 C -0.45483(11) 0.68268(5) 1.22129(15) 0.0293(3) Uani 1 1 d .
H3A H -0.4811 0.6489 1.2433 0.035 Uiso 1 1 calc R
C4 C -0.34739(11) 0.68754(4) 1.19276(15) 0.0275(2) Uani 1 1 d .
H4A H -0.3008 0.6570 1.1933 0.033 Uiso 1 1 calc R
C5 C -0.30727(10) 0.73709(4) 1.16332(14) 0.0218(2) Uani 1 1 d .
H5A H -0.2329 0.7405 1.1453 0.026 Uiso 1 1 calc R
C6 C -0.37690(9) 0.78172(4) 1.16039(12) 0.01646(18) Uani 1 1 d .
C7 C -0.33900(9) 0.83574(4) 1.12801(12) 0.01574(18) Uani 1 1 d .
C8 C -0.18389(9) 0.88455(4) 1.07550(13) 0.01727(18) Uani 1 1 d .
H8A H -0.1638 0.9093 1.1709 0.021 Uiso 1 1 calc R
H8B H -0.2439 0.9014 0.9785 0.021 Uiso 1 1 calc R
C9 C -0.07335(8) 0.86987(4) 1.03476(12) 0.01542(18) Uani 1 1 d .
H9A H -0.0937 0.8416 0.9496 0.019 Uiso 1 1 calc R
H9B H -0.0124 0.8557 1.1361 0.019 Uiso 1 1 calc R
C10 C -0.02098(8) 0.91693(4) 0.97006(12) 0.01444(17) Uani 1 1 d .
H10A H 0.0009 0.9450 1.0559 0.017 Uiso 1 1 calc R
H10B H -0.0821 0.9314 0.8695 0.017 Uiso 1 1 calc R
C11 C 0.09009(8) 0.90092(4) 0.92684(11) 0.01306(17) Uani 1 1 d .
H11A H 0.1475 0.8856 1.0311 0.016 Uiso 1 1 calc R
C12 C 0.15362(8) 0.94905(4) 0.88354(11) 0.01269(16) Uani 1 1 d .
H12A H 0.1737 0.9741 0.9797 0.015 Uiso 1 1 calc R
C13 C 0.26906(8) 0.93477(4) 0.85312(12) 0.01374(17) Uani 1 1 d .
H13A H 0.2503 0.9095 0.7590 0.016 Uiso 1 1 calc R
H13B H 0.3223 0.9164 0.9531 0.016 Uiso 1 1 calc R
C14 C 0.33640(8) 0.98159(4) 0.81444(12) 0.01445(17) Uani 1 1 d .
H14A H 0.2847 1.0005 0.7147 0.017 Uiso 1 1 calc R
H14B H 0.3592 1.0066 0.9093 0.017 Uiso 1 1 calc R
C15 C 0.44684(8) 0.96155(4) 0.78352(12) 0.01454(17) Uani 1 1 d .
H15A H 0.5002 0.9435 0.8841 0.017 Uiso 1 1 calc R
H15B H 0.4247 0.9360 0.6900 0.017 Uiso 1 1 calc R
C16 C 0.60842(8) 0.99680(4) 0.71465(12) 0.01427(17) Uani 1 1 d .
C17 C 0.66290(8) 1.04572(4) 0.67317(11) 0.01335(17) Uani 1 1 d .
C18 C 0.61077(8) 1.09556(4) 0.66792(12) 0.01541(18) Uani 1 1 d .
H18A H 0.5387 1.0993 0.6920 0.018 Uiso 1 1 calc R
C19 C 0.66534(9) 1.13975(4) 0.62702(12) 0.01716(18) Uani 1 1 d .
H19A H 0.6303 1.1737 0.6231 0.021 Uiso 1 1 calc R
C20 C 0.77122(9) 1.13437(4) 0.59185(12) 0.01763(19) Uani 1 1 d .
H20A H 0.8078 1.1646 0.5634 0.021 Uiso 1 1 calc R
C21 C 0.82333(9) 1.08471(4) 0.59844(12) 0.01720(18) Uani 1 1 d .
H21A H 0.8958 1.0811 0.5755 0.021 Uiso 1 1 calc R
C22 C 0.76929(8) 1.04038(4) 0.63858(12) 0.01532(18) Uani 1 1 d .
H22A H 0.8046 1.0065 0.6425 0.018 Uiso 1 1 calc R
C23 C 0.06523(9) 0.85737(4) 0.79646(12) 0.01509(18) Uani 1 1 d .
C24 C 0.14282(10) 0.81437(4) 0.81887(15) 0.0217(2) Uani 1 1 d .
H24A H 0.2111 0.8124 0.9165 0.026 Uiso 1 1 calc R
C25 C 0.12146(12) 0.77412(4) 0.69981(18) 0.0303(3) Uani 1 1 d .
H25A H 0.1752 0.7452 0.7170 0.036 Uiso 1 1 calc R
C26 C 0.02242(13) 0.77634(5) 0.55718(17) 0.0318(3) Uani 1 1 d .
H26A H 0.0079 0.7490 0.4762 0.038 Uiso 1 1 calc R
C27 C -0.05542(12) 0.81861(5) 0.53318(15) 0.0282(2) Uani 1 1 d .
H27A H -0.1235 0.8203 0.4352 0.034 Uiso 1 1 calc R
C28 C -0.03468(10) 0.85875(4) 0.65190(13) 0.0205(2) Uani 1 1 d .
H28A H -0.0892 0.8874 0.6342 0.025 Uiso 1 1 calc R

loop_
_atom_site_aniso_label
_atom_site_aniso_U_11
_atom_site_aniso_U_22
_atom_site_aniso_U_33
_atom_site_aniso_U_23
_atom_site_aniso_U_13
_atom_site_aniso_U_12
Cl1 0.01386(11) 0.01490(11) 0.01550(11) 0.00245(7) 0.00611(8) 0.00172(7)
O1 0.0233(4) 0.0176(3) 0.0347(4) 0.0024(3) 0.0184(3) 0.0024(3)
O2 0.0163(3) 0.0142(3) 0.0247(4) 0.0033(3) 0.0115(3) -0.0006(2)
O3 0.0132(3) 0.0141(3) 0.0236(4) 0.0023(3) 0.0100(3) -0.0008(2)
O4 0.0205(4) 0.0163(3) 0.0327(4) 0.0039(3) 0.0142(3) 0.0030(3)
C1 0.0231(5) 0.0240(5) 0.0248(5) -0.0034(4) 0.0136(4) -0.0068(4)
C2 0.0302(6) 0.0321(6) 0.0286(6) -0.0027(5) 0.0146(5) -0.0161(5)
C3 0.0352(6) 0.0234(5) 0.0240(5) 0.0037(4) 0.0029(5) -0.0146(5)
C4 0.0285(6) 0.0174(5) 0.0292(6) 0.0042(4) 0.0000(4) -0.0029(4)
C5 0.0201(5) 0.0177(5) 0.0255(5) 0.0033(4) 0.0050(4) -0.0009(4)
C6 0.0183(4) 0.0164(4) 0.0155(4) 0.0004(3) 0.0067(3) -0.0035(3)
C7 0.0163(4) 0.0165(4) 0.0170(4) 0.0001(3) 0.0090(3) -0.0016(3)
C8 0.0189(4) 0.0131(4) 0.0244(5) 0.0016(3) 0.0134(4) -0.0013(3)
C9 0.0150(4) 0.0152(4) 0.0186(4) 0.0016(3) 0.0090(3) -0.0007(3)
C10 0.0148(4) 0.0143(4) 0.0168(4) -0.0002(3) 0.0089(3) -0.0008(3)
C11 0.0129(4) 0.0136(4) 0.0138(4) 0.0007(3) 0.0059(3) -0.0005(3)
C12 0.0126(4) 0.0141(4) 0.0118(4) 0.0006(3) 0.0046(3) -0.0006(3)
C13 0.0121(4) 0.0146(4) 0.0157(4) 0.0011(3) 0.0061(3) -0.0007(3)
C14 0.0128(4) 0.0145(4) 0.0173(4) -0.0005(3) 0.0068(3) -0.0019(3)
C15 0.0129(4) 0.0127(4) 0.0191(4) 0.0014(3) 0.0068(3) -0.0021(3)
C16 0.0121(4) 0.0167(4) 0.0144(4) 0.0009(3) 0.0049(3) -0.0004(3)
C17 0.0123(4) 0.0154(4) 0.0131(4) 0.0010(3) 0.0051(3) -0.0008(3)
C18 0.0146(4) 0.0167(4) 0.0167(4) 0.0008(3) 0.0075(3) 0.0003(3)
C19 0.0191(4) 0.0155(4) 0.0185(4) 0.0009(3) 0.0083(4) -0.0003(3)
C20 0.0193(4) 0.0195(4) 0.0159(4) 0.0003(3) 0.0083(4) -0.0042(4)
C21 0.0144(4) 0.0232(5) 0.0160(4) -0.0005(4) 0.0078(3) -0.0027(4)
C22 0.0133(4) 0.0182(4) 0.0155(4) -0.0002(3) 0.0061(3) 0.0008(3)
C23 0.0178(4) 0.0126(4) 0.0186(4) -0.0002(3) 0.0112(4) -0.0026(3)
C24 0.0246(5) 0.0152(4) 0.0322(5) 0.0027(4) 0.0185(4) 0.0005(4)
C25 0.0419(7) 0.0142(5) 0.0500(8) -0.0023(5) 0.0357(6) -0.0015(4)
C26 0.0491(7) 0.0211(5) 0.0393(7) -0.0139(5) 0.0333(6) -0.0163(5)
C27 0.0357(6) 0.0279(6) 0.0246(5) -0.0097(4) 0.0148(5) -0.0153(5)
C28 0.0224(5) 0.0194(5) 0.0206(5) -0.0037(4) 0.0085(4) -0.0051(4)

loop_
_atom_type_symbol
_atom_type_description
_atom_type_scat_dispersion_real
_atom_type_scat_dispersion_imag
_atom_type_scat_source
C C 0.0033 0.0016 'International Tables Vol C Tables 4.2.6.8 and 6.1.1.4'
H H 0.0000 0.0000 'International Tables Vol C Tables 4.2.6.8 and 6.1.1.4'
O O 0.0106 0.0060 'International Tables Vol C Tables 4.2.6.8 and 6.1.1.4'
Cl Cl 0.1484 0.1585 'International Tables Vol C Tables 4.2.6.8 and 6.1.1.4'

loop_
_geom_angle_atom_site_label_1
_geom_angle_atom_site_label_2
_geom_angle_atom_site_label_3
_geom_angle
C7 O2 C8 116.95(8)
C16 O3 C15 115.63(7)
C2 C1 C6 119.74(11)
C3 C2 C1 120.21(11)
C4 C3 C2 120.14(10)
C3 C4 C5 120.23(11)
C4 C5 C6 119.59(11)
C1 C6 C5 120.07(10)
C1 C6 C7 117.96(9)
C5 C6 C7 121.96(9)
O1 C7 O2 123.96(9)
O1 C7 C6 124.86(9)
O2 C7 C6 111.18(8)
O2 C8 C9 105.38(8)
C8 C9 C10 112.44(8)
C9 C10 C11 111.54(8)
C23 C11 C10 113.08(8)
C23 C11 C12 112.83(7)
C10 C11 C12 112.23(8)
C13 C12 C11 113.31(8)
C13 C12 Cl1 108.98(6)
C11 C12 Cl1 110.71(6)
C12 C13 C14 114.90(8)
C15 C14 C13 109.10(8)
O3 C15 C14 107.28(7)
O4 C16 O3 123.73(9)
O4 C16 C17 124.34(9)
O3 C16 C17 111.93(8)
C22 C17 C18 120.20(9)
C22 C17 C16 117.71(8)
C18 C17 C16 122.09(8)
C19 C18 C17 119.46(9)
C18 C19 C20 120.32(9)
C21 C20 C19 120.04(9)
C22 C21 C20 120.03(9)
C21 C22 C17 119.95(9)
C24 C23 C28 117.92(10)
C24 C23 C11 120.34(9)
C28 C23 C11 121.74(9)
C23 C24 C25 121.02(11)
C26 C25 C24 120.19(11)
C25 C26 C27 119.52(11)
C26 C27 C28 120.48(12)
C27 C28 C23 120.87(11)

loop_
_geom_bond_atom_site_label_1
_geom_bond_atom_site_label_2
_geom_bond_distance
Cl1 C12 1.8205(9)
O1 C7 1.2104(12)
O2 C7 1.3409(11)
O2 C8 1.4533(11)
O3 C16 1.3396(11)
O3 C15 1.4517(11)
O4 C16 1.2121(12)
C1 C2 1.3886(15)
C1 C6 1.3939(14)
C2 C3 1.3878(19)
C3 C4 1.3837(18)
C4 C5 1.3928(15)
C5 C6 1.3949(14)
C6 C7 1.4924(13)
C8 C9 1.5137(13)
C9 C10 1.5285(13)
C10 C11 1.5393(13)
C11 C23 1.5210(13)
C11 C12 1.5406(13)
C12 C13 1.5232(13)
C13 C14 1.5255(13)
C14 C15 1.5109(13)
C16 C17 1.4925(13)
C17 C22 1.3983(13)
C17 C18 1.3985(13)
C18 C19 1.3934(13)
C19 C20 1.3951(14)
C20 C21 1.3930(15)
C21 C22 1.3901(13)
C23 C24 1.3970(14)
C23 C28 1.3970(15)
C24 C25 1.3988(16)
C25 C26 1.382(2)
C26 C27 1.3836(19)
C27 C28 1.3952(15)
